data_1555239
loop_
_publ_author_name
'Budny-Godlewski, Krzysztof'
'Justyniak, Iwona'
'Leszczy\'nski, Micha\/l K'
'Lewi\'nski, Janusz'

_publ_section_title
;
 Mechanochemical and slow-chemistry radical transformations: a case of
 diorganozinc compounds and TEMPO.
;
_journal_issue 30
_journal_name_full 'Chemical science'
_journal_page_first 7149
_journal_page_last 7155
_journal_paper_doi 10.1039/c9sc01396b
_journal_volume 10
_journal_year 2019
_chemical_formula_sum 'C30 H46 N2 O2 Zn2'
_chemical_formula_weight 597.43
_space_group_crystal_system monoclinic
_space_group_IT_number 14
_space_group_name_Hall '-P 2ybc'
_space_group_name_H-M_alt 'P 1 21/c 1'
_atom_sites_solution_hydrogens geom
_audit_creation_method SHELXL-2016/4
_audit_update_record
;
2017-05-18 deposited with the CCDC.	2019-06-17 downloaded from the CCDC.
;
_cell_angle_alpha 90
_cell_angle_beta 106.582(3)
_cell_angle_gamma 90
_cell_formula_units_Z 4
_cell_length_a 9.4169(3)
_cell_length_b 30.0759(6)
_cell_length_c 10.6586(3)
_cell_measurement_reflns_used 6221
_cell_measurement_temperature 100(2)
_cell_measurement_theta_max 29.0945
_cell_measurement_theta_min 2.8814
_cell_volume 2893.20(14)
_computing_cell_refinement
;
CrysAlisPro, Agilent Technologies,
Version 1.171.35.19 (release 27-10-2011 CrysAlis171 .NET)
(compiled Oct 27 2011,15:02:11)
;
_computing_data_collection
;
CrysAlisPro, Agilent Technologies,
Version 1.171.35.19 (release 27-10-2011 CrysAlis171 .NET)
(compiled Oct 27 2011,15:02:11)
;
_computing_data_reduction
;
CrysAlisPro, Agilent Technologies,
Version 1.171.35.19 (release 27-10-2011 CrysAlis171 .NET)
(compiled Oct 27 2011,15:02:11)
;
_computing_structure_refinement 'SHELXL-2016/4 (Sheldrick, 2016)'
_diffrn_ambient_temperature 100(2)
_diffrn_detector_area_resol_mean 16.2974
_diffrn_measured_fraction_theta_full 0.998
_diffrn_measured_fraction_theta_max 0.998
_diffrn_measurement_device_type 'SuperNova, Dual, Cu at zero, Eos'
_diffrn_measurement_method '\w scans'
_diffrn_radiation_source 'SuperNova (Mo) X-ray Source'
_diffrn_radiation_type MoK\a
_diffrn_radiation_wavelength 0.71073
_diffrn_reflns_av_R_equivalents 0.0473
_diffrn_reflns_av_unetI/netI 0.0753
_diffrn_reflns_Laue_measured_fraction_full 0.998
_diffrn_reflns_Laue_measured_fraction_max 0.998
_diffrn_reflns_limit_h_max 7
_diffrn_reflns_limit_h_min -11
_diffrn_reflns_limit_k_max 36
_diffrn_reflns_limit_k_min -36
_diffrn_reflns_limit_l_max 12
_diffrn_reflns_limit_l_min -13
_diffrn_reflns_number 11913
_diffrn_reflns_point_group_measured_fraction_full 0.998
_diffrn_reflns_point_group_measured_fraction_max 0.998
_diffrn_reflns_theta_full 25.242
_diffrn_reflns_theta_max 25.999
_diffrn_reflns_theta_min 2.887
_exptl_absorpt_coefficient_mu 1.686
_exptl_absorpt_correction_T_max 0.874
_exptl_absorpt_correction_T_min 0.622
_exptl_absorpt_correction_type multi-scan
_exptl_absorpt_process_details
;
CrysAlisPro, Agilent Technologies,
Version 1.171.35.19 (release 27-10-2011 CrysAlis171 .NET)
(compiled Oct 27 2011,15:02:11)
Empirical absorption correction using spherical harmonics,
 implemented in SCALE3 ABSPACK scaling algorithm.
;
_exptl_crystal_colour colorless
_exptl_crystal_density_diffrn 1.372
_exptl_crystal_description plate
_exptl_crystal_F_000 1264
_exptl_crystal_size_max 0.34
_exptl_crystal_size_mid 0.24
_exptl_crystal_size_min 0.08
_refine_diff_density_max 1.256
_refine_diff_density_min -0.848
_refine_diff_density_rms 0.114
_refine_ls_extinction_method none
_refine_ls_goodness_of_fit_ref 1.047
_refine_ls_hydrogen_treatment constr
_refine_ls_matrix_type full
_refine_ls_number_parameters 333
_refine_ls_number_reflns 5674
_refine_ls_number_restraints 0
_refine_ls_restrained_S_all 1.047
_refine_ls_R_factor_all 0.0662
_refine_ls_R_factor_gt 0.0530
_refine_ls_shift/su_max 0.001
_refine_ls_shift/su_mean 0.000
_refine_ls_structure_factor_coef Fsqd
_refine_ls_weighting_details 'w=1/[\s^2^(Fo^2^)+(0.0491P)^2^+4.5107P] where P=(Fo^2^+2Fc^2^)/3'
_refine_ls_weighting_scheme calc
_refine_ls_wR_factor_gt 0.1196
_refine_ls_wR_factor_ref 0.1282
_reflns_Friedel_coverage 0.000
_reflns_number_gt 4694
_reflns_number_total 5674
_reflns_threshold_expression 'I > 2\s(I)'
_cod_data_source_file c9sc01396b2.cif
_cod_data_source_block shelx_comp3
_cod_original_sg_symbol_H-M 'P 21/c'
_cod_database_code 1555239
_shelx_shelxl_version_number 2016/4
_shelx_space_group_comment
;
The symmetry employed for this shelxl refinement is uniquely defined
by the following loop, which should always be used as a source of
symmetry information in preference to the above space-group names.
They are only intended as comments.
;

loop_
_space_group_symop_operation_xyz
'x, y, z'
'-x, y+1/2, -z+1/2'
'-x, -y, -z'
'x, -y-1/2, z-1/2'

loop_
_atom_site_label
_atom_site_type_symbol
_atom_site_fract_x
_atom_site_fract_y
_atom_site_fract_z
_atom_site_U_iso_or_equiv
_atom_site_adp_type
_atom_site_occupancy
_atom_site_site_symmetry_order
_atom_site_calc_flag
_atom_site_refinement_flags_posn
_atom_site_refinement_flags_adp
C1 C 0.5786(5) 0.18560(12) 0.1635(4) 0.0159(8) Uani 1 1 d . .
C2 C 0.5014(4) 0.22179(12) 0.1925(4) 0.0160(8) Uani 1 1 d . .
H2 H 0.524840 0.232228 0.280193 0.019 Uiso 1 1 calc R U
C3 C 0.3909(5) 0.24300(13) 0.0967(4) 0.0197(9) Uani 1 1 d . .
H3 H 0.341109 0.267963 0.118807 0.024 Uiso 1 1 calc R U
C4 C 0.3535(5) 0.22786(13) -0.0306(4) 0.0215(9) Uani 1 1 d . .
H4 H 0.277792 0.242354 -0.096127 0.026 Uiso 1 1 calc R U
C5 C 0.4259(5) 0.19171(13) -0.0627(4) 0.0214(9) Uani 1 1 d . .
H5 H 0.398742 0.180838 -0.150027 0.026 Uiso 1 1 calc R U
C6 C 0.5376(5) 0.17140(12) 0.0321(4) 0.0169(8) Uani 1 1 d . .
H6 H 0.588689 0.147057 0.008171 0.020 Uiso 1 1 calc R U
C7 C 1.1972(5) 0.07813(12) 0.5966(4) 0.0168(8) Uani 1 1 d . .
C8 C 1.3063(5) 0.04794(13) 0.5858(4) 0.0206(9) Uani 1 1 d . .
H8 H 1.304051 0.037276 0.501373 0.025 Uiso 1 1 calc R U
C9 C 1.4167(5) 0.03305(15) 0.6924(5) 0.0282(10) Uani 1 1 d . .
H9 H 1.487605 0.012200 0.680592 0.034 Uiso 1 1 calc R U
C10 C 1.4247(5) 0.04836(15) 0.8168(4) 0.0274(10) Uani 1 1 d . .
H10 H 1.501961 0.038690 0.890315 0.033 Uiso 1 1 calc R U
C11 C 1.3186(5) 0.07797(14) 0.8323(4) 0.0256(10) Uani 1 1 d . .
H11 H 1.322579 0.088705 0.917103 0.031 Uiso 1 1 calc R U
C12 C 1.2053(5) 0.09213(13) 0.7235(4) 0.0212(9) Uani 1 1 d . .
H12 H 1.131734 0.111815 0.736273 0.025 Uiso 1 1 calc R U
C13 C 0.7400(5) 0.12498(12) 0.6030(4) 0.0146(8) Uani 1 1 d . .
C14 C 0.7518(5) 0.13164(13) 0.7480(4) 0.0190(9) Uani 1 1 d . .
H14A H 0.662449 0.118998 0.765885 0.023 Uiso 1 1 calc R U
H14B H 0.838801 0.115001 0.801354 0.023 Uiso 1 1 calc R U
C15 C 0.7667(5) 0.18015(13) 0.7900(4) 0.0204(9) Uani 1 1 d . .
H15A H 0.675692 0.196581 0.743861 0.024 Uiso 1 1 calc R U
H15B H 0.779496 0.182264 0.885329 0.024 Uiso 1 1 calc R U
C16 C 0.8994(5) 0.20055(12) 0.7580(4) 0.0173(8) Uani 1 1 d . .
H16A H 0.990573 0.185995 0.812339 0.021 Uiso 1 1 calc R U
H16B H 0.905155 0.232446 0.781895 0.021 Uiso 1 1 calc R U
C17 C 0.8949(4) 0.19634(12) 0.6134(4) 0.0139(8) Uani 1 1 d . .
C18 C 0.5860(5) 0.13985(14) 0.5178(4) 0.0200(9) Uani 1 1 d . .
H18A H 0.564906 0.169835 0.543663 0.030 Uiso 1 1 calc R U
H18B H 0.510593 0.119183 0.529928 0.030 Uiso 1 1 calc R U
H18C H 0.584708 0.139987 0.425495 0.030 Uiso 1 1 calc R U
C19 C 0.7574(5) 0.07554(12) 0.5791(4) 0.0219(9) Uani 1 1 d . .
H19A H 0.731207 0.069884 0.484674 0.033 Uiso 1 1 calc R U
H19B H 0.691841 0.058355 0.617486 0.033 Uiso 1 1 calc R U
H19C H 0.860412 0.066613 0.619667 0.033 Uiso 1 1 calc R U
C20 C 1.0465(5) 0.20867(13) 0.5991(4) 0.0185(9) Uani 1 1 d . .
H20A H 1.119734 0.186563 0.644400 0.028 Uiso 1 1 calc R U
H20B H 1.075403 0.238059 0.637671 0.028 Uiso 1 1 calc R U
H20C H 1.041905 0.209307 0.506111 0.028 Uiso 1 1 calc R U
C21 C 0.7807(5) 0.22884(12) 0.5289(4) 0.0177(9) Uani 1 1 d . .
H21A H 0.769836 0.223134 0.436123 0.026 Uiso 1 1 calc R U
H21B H 0.814587 0.259454 0.550381 0.026 Uiso 1 1 calc R U
H21C H 0.684938 0.224617 0.546467 0.026 Uiso 1 1 calc R U
C22 C 0.9572(5) 0.05823(12) 0.1881(4) 0.0184(9) Uani 1 1 d . .
C23 C 1.0934(5) 0.02800(13) 0.2225(4) 0.0241(10) Uani 1 1 d . .
H23A H 1.126052 0.023461 0.318459 0.029 Uiso 1 1 calc R U
H23B H 1.064911 -0.001372 0.180987 0.029 Uiso 1 1 calc R U
C24 C 1.2227(5) 0.04601(14) 0.1795(4) 0.0268(10) Uani 1 1 d . .
H24A H 1.194094 0.048749 0.082912 0.032 Uiso 1 1 calc R U
H24B H 1.307812 0.025339 0.206617 0.032 Uiso 1 1 calc R U
C25 C 1.2665(5) 0.09142(14) 0.2420(4) 0.0209(9) Uani 1 1 d . .
H25A H 1.302478 0.087781 0.338228 0.025 Uiso 1 1 calc R U
H25B H 1.349315 0.103360 0.212184 0.025 Uiso 1 1 calc R U
C26 C 1.1402(5) 0.12482(12) 0.2095(4) 0.0160(8) Uani 1 1 d . .
C27 C 0.8475(6) 0.04152(14) 0.2576(4) 0.0281(11) Uani 1 1 d . .
H27A H 0.815684 0.011376 0.227424 0.042 Uiso 1 1 calc R U
H27B H 0.761237 0.061277 0.238006 0.042 Uiso 1 1 calc R U
H27C H 0.894953 0.041118 0.352267 0.042 Uiso 1 1 calc R U
C28 C 0.8814(5) 0.05833(14) 0.0408(4) 0.0247(10) Uani 1 1 d . .
H28A H 0.824924 0.030749 0.016016 0.037 Uiso 1 1 calc R U
H28B H 0.956529 0.060474 -0.006386 0.037 Uiso 1 1 calc R U
H28C H 0.814117 0.083831 0.018187 0.037 Uiso 1 1 calc R U
C29 C 1.1841(5) 0.16585(13) 0.2974(4) 0.0222(10) Uani 1 1 d . .
H29A H 1.099393 0.186131 0.281890 0.033 Uiso 1 1 calc R U
H29B H 1.266959 0.181051 0.277174 0.033 Uiso 1 1 calc R U
H29C H 1.214002 0.156598 0.389407 0.033 Uiso 1 1 calc R U
C30 C 1.1048(5) 0.14041(14) 0.0672(4) 0.0217(9) Uani 1 1 d . .
H30A H 1.096702 0.114553 0.009645 0.033 Uiso 1 1 calc R U
H30B H 1.184296 0.159921 0.057304 0.033 Uiso 1 1 calc R U
H30C H 1.010887 0.156740 0.043618 0.033 Uiso 1 1 calc R U
O1 O 0.8774(3) 0.14010(8) 0.4488(2) 0.0128(5) Uani 1 1 d . .
O2 O 0.8842(3) 0.13404(9) 0.1893(2) 0.0170(6) Uani 1 1 d . .
ZN1 Zn 0.75486(5) 0.15786(2) 0.27997(4) 0.01369(14) Uani 1 1 d . .
ZN2 Zn 1.04600(5) 0.10336(2) 0.44544(4) 0.01291(14) Uani 1 1 d . .
N1 N 0.8710(4) 0.14822(10) 0.5818(3) 0.0131(7) Uani 1 1 d . .
N2 N 1.0076(4) 0.10472(10) 0.2435(3) 0.0141(7) Uani 1 1 d . .

loop_
_atom_site_aniso_label
_atom_site_aniso_U_11
_atom_site_aniso_U_22
_atom_site_aniso_U_33
_atom_site_aniso_U_23
_atom_site_aniso_U_13
_atom_site_aniso_U_12
C1 0.019(2) 0.0150(19) 0.016(2) 0.0054(15) 0.0081(16) -0.0038(17)
C2 0.014(2) 0.0173(19) 0.021(2) -0.0008(16) 0.0114(16) -0.0046(17)
C3 0.017(2) 0.0121(19) 0.033(2) 0.0023(17) 0.0123(18) -0.0006(17)
C4 0.018(2) 0.021(2) 0.024(2) 0.0139(17) 0.0016(17) -0.0013(18)
C5 0.025(2) 0.024(2) 0.014(2) 0.0015(17) 0.0037(17) -0.010(2)
C6 0.022(2) 0.0140(19) 0.017(2) 0.0019(15) 0.0090(16) 0.0046(18)
C7 0.018(2) 0.0143(19) 0.019(2) 0.0051(15) 0.0080(16) -0.0020(17)
C8 0.021(2) 0.021(2) 0.026(2) 0.0072(17) 0.0153(18) -0.0013(19)
C9 0.021(2) 0.032(2) 0.035(3) 0.015(2) 0.015(2) 0.005(2)
C10 0.017(2) 0.032(2) 0.027(2) 0.016(2) -0.0027(18) -0.005(2)
C11 0.035(3) 0.020(2) 0.018(2) 0.0021(17) 0.0028(19) -0.012(2)
C12 0.028(3) 0.0132(19) 0.023(2) 0.0009(16) 0.0093(18) -0.0034(18)
C13 0.018(2) 0.0127(18) 0.016(2) -0.0002(15) 0.0092(16) -0.0002(17)
C14 0.024(2) 0.022(2) 0.014(2) 0.0047(16) 0.0112(17) -0.0013(19)
C15 0.031(3) 0.023(2) 0.011(2) 0.0002(16) 0.0121(17) 0.0031(19)
C16 0.026(2) 0.0159(19) 0.012(2) -0.0035(15) 0.0088(16) -0.0027(18)
C17 0.021(2) 0.0098(17) 0.0117(19) -0.0006(14) 0.0059(15) 0.0018(16)
C18 0.020(2) 0.025(2) 0.017(2) 0.0014(17) 0.0081(17) -0.0023(19)
C19 0.031(3) 0.0144(19) 0.026(2) 0.0024(17) 0.0173(19) -0.0024(19)
C20 0.023(2) 0.0161(19) 0.019(2) -0.0015(16) 0.0105(17) -0.0025(18)
C21 0.026(2) 0.0133(18) 0.017(2) 0.0036(15) 0.0112(17) 0.0043(18)
C22 0.030(3) 0.0113(18) 0.014(2) -0.0023(15) 0.0078(17) -0.0013(18)
C23 0.041(3) 0.0126(19) 0.021(2) -0.0027(16) 0.0123(19) 0.006(2)
C24 0.033(3) 0.025(2) 0.026(2) 0.0002(18) 0.014(2) 0.016(2)
C25 0.017(2) 0.030(2) 0.019(2) 0.0026(17) 0.0090(17) 0.0056(19)
C26 0.020(2) 0.0163(19) 0.014(2) 0.0023(15) 0.0091(16) 0.0017(17)
C27 0.042(3) 0.019(2) 0.027(2) -0.0090(18) 0.016(2) -0.016(2)
C28 0.033(3) 0.022(2) 0.019(2) -0.0074(17) 0.0077(18) -0.004(2)
C29 0.030(3) 0.020(2) 0.023(2) -0.0021(17) 0.0168(19) -0.0088(19)
C30 0.027(3) 0.023(2) 0.018(2) 0.0041(17) 0.0119(18) 0.001(2)
O1 0.0145(14) 0.0178(13) 0.0088(13) -0.0014(10) 0.0079(10) 0.0030(12)
O2 0.0190(16) 0.0200(14) 0.0135(14) 0.0034(11) 0.0074(11) 0.0120(12)
ZN1 0.0170(3) 0.0127(2) 0.0125(2) 0.00163(16) 0.00594(18) 0.00163(19)
ZN2 0.0181(3) 0.0111(2) 0.0111(2) 0.00115(16) 0.00657(18) 0.00203(18)
N1 0.0184(18) 0.0137(15) 0.0110(16) -0.0027(12) 0.0102(13) -0.0012(14)
N2 0.0200(19) 0.0107(15) 0.0144(17) 0.0007(12) 0.0095(13) 0.0016(14)

loop_
_atom_type_symbol
_atom_type_description
_atom_type_scat_dispersion_real
_atom_type_scat_dispersion_imag
_atom_type_scat_source
C C 0.0033 0.0016 'International Tables Vol C Tables 4.2.6.8 and 6.1.1.4'
H H 0.0000 0.0000 'International Tables Vol C Tables 4.2.6.8 and 6.1.1.4'
O O 0.0106 0.0060 'International Tables Vol C Tables 4.2.6.8 and 6.1.1.4'
Zn Zn 0.2839 1.4301 'International Tables Vol C Tables 4.2.6.8 and 6.1.1.4'
N N 0.0061 0.0033 'International Tables Vol C Tables 4.2.6.8 and 6.1.1.4'

loop_
_geom_angle_atom_site_label_1
_geom_angle_atom_site_label_2
_geom_angle_atom_site_label_3
_geom_angle
C2 C1 C6 116.5(4)
C2 C1 ZN1 126.6(3)
C6 C1 ZN1 116.4(3)
C3 C2 C1 121.7(4)
C4 C3 C2 120.0(4)
C5 C4 C3 120.0(4)
C6 C5 C4 119.8(4)
C5 C6 C1 122.0(4)
C12 C7 C8 115.9(4)
C12 C7 ZN2 120.1(3)
C8 C7 ZN2 123.9(3)
C9 C8 C7 122.8(4)
C8 C9 C10 120.2(4)
C11 C10 C9 119.0(4)
C10 C11 C12 120.2(4)
C7 C12 C11 121.9(4)
N1 C13 C19 107.4(3)
N1 C13 C14 105.5(3)
C19 C13 C14 108.4(3)
N1 C13 C18 117.0(3)
C19 C13 C18 108.2(3)
C14 C13 C18 110.0(3)
C15 C14 C13 113.4(3)
C16 C15 C14 109.5(3)
C15 C16 C17 113.8(3)
N1 C17 C20 107.4(3)
N1 C17 C16 105.4(3)
C20 C17 C16 108.8(3)
N1 C17 C21 116.7(3)
C20 C17 C21 107.8(3)
C16 C17 C21 110.5(3)
C27 C22 C28 108.6(4)
C27 C22 C23 109.1(3)
C28 C22 C23 111.2(3)
C27 C22 N2 107.0(3)
C28 C22 N2 113.3(3)
C23 C22 N2 107.6(3)
C24 C23 C22 113.9(3)
C23 C24 C25 109.1(3)
C26 C25 C24 113.4(4)
C25 C26 N2 109.0(3)
C25 C26 C30 111.3(3)
N2 C26 C30 113.4(3)
C25 C26 C29 109.6(4)
N2 C26 C29 105.7(3)
C30 C26 C29 107.7(3)
N1 O1 ZN1 133.4(2)
N1 O1 ZN2 112.0(2)
ZN1 O1 ZN2 114.67(11)
N2 O2 ZN1 125.98(19)
O2 ZN1 O1 94.08(11)
O2 ZN1 C1 112.96(14)
O1 ZN1 C1 152.96(13)
O1 ZN2 C7 127.37(13)
O1 ZN2 N2 96.09(11)
C7 ZN2 N2 136.49(14)
O1 N1 C17 109.7(2)
O1 N1 C13 109.6(3)
C17 N1 C13 120.0(3)
O2 N2 C26 106.5(3)
O2 N2 C22 106.1(3)
C26 N2 C22 117.0(3)
O2 N2 ZN2 108.03(19)
C26 N2 ZN2 110.0(2)
C22 N2 ZN2 108.9(2)

loop_
_geom_bond_atom_site_label_1
_geom_bond_atom_site_label_2
_geom_bond_distance
C1 C2 1.392(5)
C1 C6 1.409(5)
C1 ZN1 1.954(4)
C2 C3 1.388(6)
C3 C4 1.378(6)
C4 C5 1.377(6)
C5 C6 1.377(6)
C7 C12 1.398(6)
C7 C8 1.400(6)
C7 ZN2 1.973(4)
C8 C9 1.378(6)
C9 C10 1.385(6)
C10 C11 1.384(6)
C11 C12 1.399(6)
C13 N1 1.490(5)
C13 C19 1.526(5)
C13 C14 1.530(5)
C13 C18 1.541(6)
C14 C15 1.521(6)
C15 C16 1.516(5)
C16 C17 1.535(5)
C17 N1 1.489(4)
C17 C20 1.524(5)
C17 C21 1.539(5)
C22 C27 1.518(6)
C22 C28 1.528(6)
C22 C23 1.529(6)
C22 N2 1.539(5)
C23 C24 1.519(6)
C24 C25 1.524(6)
C25 C26 1.519(6)
C26 N2 1.522(5)
C26 C30 1.530(5)
C26 C29 1.533(5)
O1 N1 1.457(4)
O1 ZN1 1.916(3)
O1 ZN2 1.943(3)
O2 N2 1.441(4)
O2 ZN1 1.898(2)
ZN2 N2 2.078(3)
